data_7031692
loop_
_publ_author_name
'Imran, Muhammad'
'Mix, Andreas'
'Neumann, Beate'
'Stammler, Hans-Georg'
'Monkowius, Uwe'
'Bleckenwegner, Petra'
'Mitzel, Norbert W.'

_publ_section_title
;
 Boron-centered soft ligands based on tetrazole units and their complexes
 with sodium, potassium and bismuth ions.
;
_journal_issue 39
_journal_name_full 'Dalton transactions (Cambridge, England : 2003)'
_journal_page_first 14737
_journal_page_last 14748
_journal_paper_doi 10.1039/c4dt01931h
_journal_volume 43
_journal_year 2014
_chemical_formula_moiety 'C28 H20 Bi2 N16 S4, 2(C2 H3 N)'
_chemical_formula_sum 'C32 H26 Bi2 N18 S4'
_chemical_formula_weight 1208.91
_chemical_name_systematic
;
 ?
;
_space_group_crystal_system triclinic
_space_group_IT_number 2
_space_group_name_Hall '-P 1'
_space_group_name_H-M_alt 'P -1'
_symmetry_space_group_name_Hall '-P 1'
_symmetry_space_group_name_H-M 'P -1'
_atom_sites_solution_hydrogens geom
_atom_sites_solution_primary direct
_audit_creation_date 2013-11-06
_audit_creation_method
;
  Olex2 1.2-ac2
  (compiled 2012.03.27 svn.r2268, GUI svn.r4156)
;
_cell_angle_alpha 67.741(3)
_cell_angle_beta 89.501(2)
_cell_angle_gamma 78.825(2)
_cell_formula_units_Z 1
_cell_length_a 7.07185(17)
_cell_length_b 11.5039(4)
_cell_length_c 13.7591(5)
_cell_measurement_reflns_used 34915
_cell_measurement_temperature 100.00(10)
_cell_measurement_theta_max 31.9580
_cell_measurement_theta_min 3.0480
_cell_volume 1013.72(6)
_computing_cell_refinement
;
CrysAlisPro, Agilent Technologies,
Version 1.171.36.32 (release 02-08-2013 CrysAlis171 .NET)
(compiled Aug  2 2013,16:46:58)
;
_computing_data_collection
;
CrysAlisPro, Agilent Technologies,
Version 1.171.36.32 (release 02-08-2013 CrysAlis171 .NET)
(compiled Aug  2 2013,16:46:58)
;
_computing_data_reduction
;
CrysAlisPro, Agilent Technologies,
Version 1.171.36.32 (release 02-08-2013 CrysAlis171 .NET)
(compiled Aug  2 2013,16:46:58)
;
_computing_molecular_graphics
;
O. V. Dolomanov, L. J. Bourhis, R. J. Gildea, J. A. K. Howard and H. Puschmann,
OLEX2: a complete structure solution, refinement and analysis program.
J. Appl. Cryst. (2009). 42, 339-341.
;
_computing_publication_material
;
O. V. Dolomanov, L. J. Bourhis, R. J. Gildea, J. A. K. Howard and H. Puschmann,
OLEX2: a complete structure solution, refinement and analysis program.
J. Appl. Cryst. (2009). 42, 339-341.
;
_computing_structure_refinement
;
SHELXL, G.M. Sheldrick, Acta Cryst.
(2008). A64, 112-122
;
_computing_structure_solution
;
XS, G.M. Sheldrick, Acta Cryst.
(2008). A64, 112-122
;
_diffrn_ambient_temperature 100.00(10)
_diffrn_detector_area_resol_mean 8.0951
_diffrn_measured_fraction_theta_full 0.9995
_diffrn_measured_fraction_theta_max 0.9425
_diffrn_measurement_details
;
  1 omega  -42.00   59.00   1.0000    4.0000
omega____ theta____ kappa____ phi______ frames
    -       25.0421  -19.0000  150.0000 101

  2 omega   16.00   83.00   1.0000    4.0000
omega____ theta____ kappa____ phi______ frames
    -       25.0421 -134.0000  117.0000 67

  3 omega   -4.00   94.00   1.0000    4.0000
omega____ theta____ kappa____ phi______ frames
    -       25.0421   77.0000   90.0000 98

  4 omega   10.00   86.00   1.0000    4.0000
omega____ theta____ kappa____ phi______ frames
    -       25.0421 -135.0000  -61.0000 76

  5 omega   -4.00   43.00   1.0000    4.0000
omega____ theta____ kappa____ phi______ frames
    -       25.0421   77.0000 -150.0000 47

  6 omega  -42.00   54.00   1.0000    4.0000
omega____ theta____ kappa____ phi______ frames
    -       25.0421  -77.0000  120.0000 96

  7 omega   -4.00   88.00   1.0000    4.0000
omega____ theta____ kappa____ phi______ frames
    -       25.0421   77.0000  -30.0000 92

  8 omega  -40.00   46.00   1.0000    4.0000
omega____ theta____ kappa____ phi______ frames
    -       25.0421  -77.0000  -30.0000 86

  9 omega    7.00   85.00   1.0000    4.0000
omega____ theta____ kappa____ phi______ frames
    -       25.0421   57.0000  -90.0000 78

 10 omega    1.00   90.00   1.0000    4.0000
omega____ theta____ kappa____ phi______ frames
    -       25.0421    0.0000  -90.0000 89

 11 omega  -97.00  -35.00   1.0000    4.0000
omega____ theta____ kappa____ phi______ frames
    -      -23.5000 -178.0000  -60.0000 62

 12 omega  -92.00   -5.00   1.0000    4.0000
omega____ theta____ kappa____ phi______ frames
    -      -23.5000  -57.0000   90.0000 87

 13 omega    3.00   96.00   1.0000    4.0000
omega____ theta____ kappa____ phi______ frames
    -       25.0421   38.0000 -120.0000 93

 14 omega  -20.00   66.00   1.0000    4.0000
omega____ theta____ kappa____ phi______ frames
    -       25.0421  -99.0000 -180.0000 86

 15 omega   -4.00   94.00   1.0000    4.0000
omega____ theta____ kappa____ phi______ frames
    -       25.0421   77.0000   60.0000 98

 16 omega    8.00   86.00   1.0000    4.0000
omega____ theta____ kappa____ phi______ frames
    -       25.0421 -135.0000  -61.0000 78

 17 omega  -46.00   47.00   1.0000    4.0000
omega____ theta____ kappa____ phi______ frames
    -       25.0421  -38.0000  -90.0000 93

 18 omega  -13.00   97.00   1.0000    4.0000
omega____ theta____ kappa____ phi______ frames
    -       25.0421   19.0000    0.0000 110

 19 omega  -95.00   48.00   1.0000    4.0000
omega____ theta____ kappa____ phi______ frames
    -      -23.5000    0.0000 -180.0000 143

 20 omega  -97.00  -35.00   1.0000    4.0000
omega____ theta____ kappa____ phi______ frames
    -      -23.5000 -178.0000 -180.0000 62

 21 omega  -95.00   48.00   1.0000    4.0000
omega____ theta____ kappa____ phi______ frames
    -      -23.5000    0.0000 -150.0000 143

 22 omega  -92.00   -5.00   1.0000    4.0000
omega____ theta____ kappa____ phi______ frames
    -      -23.5000  -57.0000  150.0000 87

 23 omega  -20.00   66.00   1.0000    4.0000
omega____ theta____ kappa____ phi______ frames
    -       25.0421  -99.0000   30.0000 86

 24 omega    7.00   93.00   1.0000    4.0000
omega____ theta____ kappa____ phi______ frames
    -       25.0421   57.0000    0.0000 86

 25 omega   35.00   99.00   1.0000    4.0000
omega____ theta____ kappa____ phi______ frames
    -       25.0421  178.0000 -180.0000 64

 26 omega   -4.00   94.00   1.0000    4.0000
omega____ theta____ kappa____ phi______ frames
    -       25.0421   77.0000  -60.0000 98

 27 omega  -95.00   46.00   1.0000    4.0000
omega____ theta____ kappa____ phi______ frames
    -      -23.5000    0.0000 -120.0000 141
;
_diffrn_measurement_device_type 'SuperNova, Single source at offset, Eos'
_diffrn_measurement_method '\w scans'
_diffrn_orient_matrix_UB_11 0.0008942000
_diffrn_orient_matrix_UB_12 0.0077729000
_diffrn_orient_matrix_UB_13 0.0487204000
_diffrn_orient_matrix_UB_21 -0.0142997000
_diffrn_orient_matrix_UB_22 0.0674702000
_diffrn_orient_matrix_UB_23 -0.0272915000
_diffrn_orient_matrix_UB_31 -0.1014918000
_diffrn_orient_matrix_UB_32 0.0047159000
_diffrn_orient_matrix_UB_33 0.0002552000
_diffrn_radiation_monochromator mirror
_diffrn_radiation_type 'Mo K\a'
_diffrn_radiation_wavelength 0.7107
_diffrn_reflns_av_R_equivalents 0.0532
_diffrn_reflns_av_unetI/netI 0.0254
_diffrn_reflns_Laue_measured_fraction_full 0.997
_diffrn_reflns_Laue_measured_fraction_max 0.998
_diffrn_reflns_limit_h_max 9
_diffrn_reflns_limit_h_min -9
_diffrn_reflns_limit_k_max 16
_diffrn_reflns_limit_k_min -16
_diffrn_reflns_limit_l_max 19
_diffrn_reflns_limit_l_min -19
_diffrn_reflns_number 59206
_diffrn_reflns_point_group_measured_fraction_full 0.997
_diffrn_reflns_point_group_measured_fraction_max 0.998
_diffrn_reflns_theta_full 25.242
_diffrn_reflns_theta_max 30.079
_diffrn_reflns_theta_min 2.944
_diffrn_source 'SuperNova (Mo) X-ray Source'
_exptl_absorpt_coefficient_mu 8.924
_exptl_absorpt_correction_T_max 0.967
_exptl_absorpt_correction_T_min 0.112
_exptl_absorpt_correction_type gaussian
_exptl_absorpt_process_details
;
CrysAlisPro, Agilent Technologies,
Version 1.171.36.32 (release 02-08-2013 CrysAlis171 .NET)
(compiled Aug  2 2013,16:46:58)
Numerical absorption correction based on gaussian integration over
            a multifaceted crystal model
;
_exptl_crystal_colour red
_exptl_crystal_colour_primary red
_exptl_crystal_density_diffrn 1.980
_exptl_crystal_density_method 'not measured'
_exptl_crystal_description needle
_exptl_crystal_F_000 574
_exptl_crystal_size_max 0.5349
_exptl_crystal_size_mid 0.095
_exptl_crystal_size_min 0.0451
_refine_diff_density_max 3.633
_refine_diff_density_min -1.461
_refine_diff_density_rms 0.161
_refine_ls_extinction_method none
_refine_ls_goodness_of_fit_ref 1.158
_refine_ls_hydrogen_treatment constr
_refine_ls_matrix_type full
_refine_ls_number_parameters 283
_refine_ls_number_reflns 5928
_refine_ls_number_restraints 0
_refine_ls_restrained_S_all 1.158
_refine_ls_R_factor_all 0.0278
_refine_ls_R_factor_gt 0.0260
_refine_ls_shift/su_max 0.000
_refine_ls_shift/su_mean 0.000
_refine_ls_structure_factor_coef Fsqd
_refine_ls_weighting_details
;
 w=1/[\s^2^(Fo^2^)+(0.0200P)^2^+5.4021P]
 where P=(Fo^2^+2Fc^2^)/3
;
_refine_ls_weighting_scheme calc
_refine_ls_wR_factor_gt 0.0647
_refine_ls_wR_factor_ref 0.0656
_reflns_Friedel_coverage 0.000
_reflns_number_gt 5688
_reflns_number_total 5928
_reflns_threshold_expression 'I > 2\s(I)'
_cod_data_source_file c4dt01931h2.cif
_cod_data_source_block compound6b
_cod_depositor_comments 'Adding full bibliography for 7031686--7031693.cif.'
_cod_database_code 7031692
_chemical_oxdiff_formula 'C16 h18 B Bi N2 O4 S2'
_reflns_odcompleteness_completeness 99.95
_reflns_odcompleteness_iscentric 1
_reflns_odcompleteness_theta 30.01
_shelx_space_group_comment
;
The symmetry employed for this shelxl refinement is uniquely defined
by the following loop, which should always be used as a source of
symmetry information in preference to the above space-group names.
They are only intended as comments.
;
_shelxl_version_number 2013-2

loop_
_space_group_symop_operation_xyz
'x, y, z'
'-x, -y, -z'

loop_
_atom_site_label
_atom_site_type_symbol
_atom_site_fract_x
_atom_site_fract_y
_atom_site_fract_z
_atom_site_U_iso_or_equiv
_atom_site_adp_type
_atom_site_occupancy
_atom_site_site_symmetry_order
_atom_site_calc_flag
_atom_site_refinement_flags_posn
_atom_site_refinement_flags_adp
_atom_site_refinement_flags_occupancy
_atom_site_disorder_assembly
_atom_site_disorder_group
Bi1 Bi 0.31323(2) 0.49508(2) 1.05591(2) 0.01117(4) Uani 1 1 d . . . . .
S1 S 0.22339(14) 0.31295(9) 0.99636(8) 0.01495(17) Uani 1 1 d . . . . .
S2 S 0.52960(14) 0.69754(10) 0.76438(8) 0.01605(18) Uani 1 1 d . . . . .
N1 N 0.3850(5) 0.2278(3) 0.8479(3) 0.0170(7) Uani 1 1 d . . . . .
N2 N 0.5293(6) 0.2466(4) 0.7802(3) 0.0246(8) Uani 1 1 d . . . . .
N3 N 0.6020(6) 0.3361(4) 0.7895(3) 0.0248(8) Uani 1 1 d . . . . .
N4 N 0.5116(5) 0.3771(4) 0.8624(3) 0.0190(7) Uani 1 1 d . . . . .
N5 N 0.1590(5) 0.7439(3) 0.6846(3) 0.0159(6) Uani 1 1 d . . . . .
N6 N -0.0180(5) 0.7196(4) 0.7159(3) 0.0199(7) Uani 1 1 d . . . . .
N7 N 0.0053(5) 0.6541(3) 0.8158(3) 0.0177(7) Uani 1 1 d . . . . .
N8 N 0.1927(5) 0.6342(3) 0.8526(3) 0.0156(6) Uani 1 1 d . . . . .
C1 C 0.3749(6) 0.3090(4) 0.8987(3) 0.0154(7) Uani 1 1 d . . . . .
C2 C 0.2823(6) 0.1282(4) 0.8608(3) 0.0161(7) Uani 1 1 d . . . . .
C3 C 0.0826(6) 0.1559(4) 0.8528(3) 0.0180(8) Uani 1 1 d . . . . .
H3 H 0.0142 0.2388 0.8390 0.022 Uiso 1 1 calc R U . . .
C4 C -0.0140(7) 0.0569(5) 0.8658(4) 0.0232(9) Uani 1 1 d . . . . .
H4 H -0.1483 0.0738 0.8615 0.028 Uiso 1 1 calc R U . . .
C5 C 0.0872(7) -0.0661(4) 0.8849(4) 0.0226(9) Uani 1 1 d . . . . .
H5 H 0.0213 -0.1314 0.8931 0.027 Uiso 1 1 calc R U . . .
C6 C 0.2879(7) -0.0915(4) 0.8919(4) 0.0221(8) Uani 1 1 d . . . . .
H6 H 0.3563 -0.1740 0.9042 0.026 Uiso 1 1 calc R U . . .
C7 C 0.3870(6) 0.0054(4) 0.8806(4) 0.0210(8) Uani 1 1 d . . . . .
H7 H 0.5214 -0.0117 0.8862 0.025 Uiso 1 1 calc R U . . .
C8 C 0.2889(5) 0.6904(4) 0.7696(3) 0.0135(7) Uani 1 1 d . . . . .
C9 C 0.1886(6) 0.8146(4) 0.5765(3) 0.0189(8) Uani 1 1 d . . . . .
C10 C 0.1539(8) 0.7652(5) 0.5023(4) 0.0310(11) Uani 1 1 d . . . . .
H10 H 0.1119 0.6882 0.5221 0.037 Uiso 1 1 calc R U . . .
C11 C 0.1832(9) 0.8335(6) 0.3975(4) 0.0408(14) Uani 1 1 d . . . . .
H11 H 0.1612 0.8021 0.3464 0.049 Uiso 1 1 calc R U . . .
C12 C 0.2448(8) 0.9477(6) 0.3698(4) 0.0371(13) Uani 1 1 d . . . . .
H12 H 0.2644 0.9928 0.2997 0.045 Uiso 1 1 calc R U . . .
C13 C 0.2780(7) 0.9961(5) 0.4445(4) 0.0316(12) Uani 1 1 d . . . . .
H13 H 0.3196 1.0733 0.4245 0.038 Uiso 1 1 calc R U . . .
C14 C 0.2490(6) 0.9291(5) 0.5500(3) 0.0238(9) Uani 1 1 d . . . . .
H14 H 0.2698 0.9609 0.6010 0.029 Uiso 1 1 calc R U . . .
N9A N 1.035(3) 0.4489(15) 0.6539(12) 0.053(4) Uani 0.402(13) 1 d . . P A 1
C15A C 0.886(2) 0.4966(16) 0.6133(13) 0.044(4) Uani 0.402(13) 1 d . . P A 1
C16A C 0.696(8) 0.571(6) 0.558(3) 0.070(13) Uani 0.402(13) 1 d . . P A 1
H16D H 0.6957 0.5779 0.4861 0.106 Uiso 0.402(13) 1 calc R U P A 1
H16E H 0.6740 0.6552 0.5595 0.106 Uiso 0.402(13) 1 calc R U P A 1
H16F H 0.5960 0.5280 0.5921 0.106 Uiso 0.402(13) 1 calc R U P A 1
N9B N 0.1597(19) 0.4271(11) 0.6276(9) 0.060(3) Uani 0.598(13) 1 d . . P A 2
C15B C 0.2256(15) 0.4036(11) 0.5607(9) 0.043(3) Uani 0.598(13) 1 d . . P A 2
C16B C 0.317(6) 0.380(5) 0.472(3) 0.099(14) Uani 0.598(13) 1 d . . P A 2
H16A H 0.2514 0.4421 0.4074 0.148 Uiso 0.598(13) 1 calc R U P A 2
H16B H 0.3086 0.2952 0.4775 0.148 Uiso 0.598(13) 1 calc R U P A 2
H16C H 0.4499 0.3859 0.4743 0.148 Uiso 0.598(13) 1 calc R U P A 2

loop_
_atom_site_aniso_label
_atom_site_aniso_U_11
_atom_site_aniso_U_22
_atom_site_aniso_U_33
_atom_site_aniso_U_23
_atom_site_aniso_U_13
_atom_site_aniso_U_12
Bi1 0.00709(6) 0.01302(7) 0.01256(7) -0.00382(5) 0.00173(4) -0.00248(4)
S1 0.0129(4) 0.0171(4) 0.0172(4) -0.0075(3) 0.0042(3) -0.0067(3)
S2 0.0093(4) 0.0192(4) 0.0149(4) -0.0005(3) 0.0009(3) -0.0047(3)
N1 0.0144(16) 0.0169(16) 0.0230(17) -0.0103(13) 0.0058(13) -0.0055(13)
N2 0.0231(19) 0.029(2) 0.031(2) -0.0194(17) 0.0137(16) -0.0128(16)
N3 0.0240(19) 0.029(2) 0.032(2) -0.0197(17) 0.0172(16) -0.0140(16)
N4 0.0132(16) 0.0248(18) 0.0239(17) -0.0136(15) 0.0060(13) -0.0066(13)
N5 0.0089(14) 0.0209(16) 0.0135(15) -0.0021(12) -0.0006(11) -0.0026(12)
N6 0.0092(15) 0.0254(18) 0.0206(17) -0.0034(14) 0.0017(12) -0.0045(13)
N7 0.0110(15) 0.0215(17) 0.0194(16) -0.0061(14) 0.0022(12) -0.0044(13)
N8 0.0112(15) 0.0179(16) 0.0149(15) -0.0033(12) 0.0014(12) -0.0026(12)
C1 0.0155(18) 0.0177(18) 0.0146(17) -0.0070(14) 0.0036(14) -0.0055(14)
C2 0.0151(18) 0.0179(18) 0.0183(18) -0.0094(15) 0.0008(14) -0.0052(14)
C3 0.0143(18) 0.0183(18) 0.0220(19) -0.0088(15) -0.0013(15) -0.0019(14)
C4 0.017(2) 0.028(2) 0.029(2) -0.0145(19) 0.0015(16) -0.0086(17)
C5 0.024(2) 0.023(2) 0.026(2) -0.0121(17) 0.0052(17) -0.0129(17)
C6 0.024(2) 0.0163(19) 0.027(2) -0.0094(16) -0.0020(17) -0.0036(16)
C7 0.0149(19) 0.021(2) 0.029(2) -0.0125(17) -0.0016(16) -0.0020(15)
C8 0.0121(17) 0.0126(16) 0.0130(16) -0.0028(13) -0.0004(13) -0.0002(13)
C9 0.0111(17) 0.027(2) 0.0125(17) -0.0011(15) 0.0011(13) -0.0024(15)
C10 0.042(3) 0.033(3) 0.018(2) -0.0073(19) 0.0068(19) -0.012(2)
C11 0.052(4) 0.052(4) 0.017(2) -0.011(2) 0.009(2) -0.012(3)
C12 0.028(3) 0.053(3) 0.017(2) 0.001(2) 0.0071(18) -0.008(2)
C13 0.016(2) 0.036(3) 0.026(2) 0.008(2) -0.0020(17) -0.0092(19)
C14 0.0151(19) 0.030(2) 0.0184(19) 0.0013(17) -0.0026(15) -0.0079(17)
N9A 0.055(10) 0.042(8) 0.051(8) -0.005(6) 0.025(8) -0.016(7)
C15A 0.041(9) 0.041(8) 0.047(9) -0.013(7) 0.023(7) -0.011(7)
C16A 0.025(11) 0.14(4) 0.051(15) -0.058(19) 0.000(10) 0.018(16)
N9B 0.063(8) 0.054(6) 0.042(5) -0.004(5) -0.003(5) 0.007(5)
C15B 0.037(5) 0.045(6) 0.039(5) -0.011(4) -0.007(4) 0.001(4)
C16B 0.039(11) 0.18(4) 0.12(3) -0.11(3) -0.002(17) 0.01(2)

loop_
_atom_type_symbol
_atom_type_description
_atom_type_scat_dispersion_real
_atom_type_scat_dispersion_imag
_atom_type_scat_source
C C 0.0033 0.0016 'International Tables Vol C Tables 4.2.6.8 and 6.1.1.4'
H H 0.0000 0.0000 'International Tables Vol C Tables 4.2.6.8 and 6.1.1.4'
Bi Bi -4.1077 10.2566 'International Tables Vol C Tables 4.2.6.8 and 6.1.1.4'
N N 0.0061 0.0033 'International Tables Vol C Tables 4.2.6.8 and 6.1.1.4'
S S 0.1246 0.1234 'International Tables Vol C Tables 4.2.6.8 and 6.1.1.4'

loop_
_exptl_crystal_face_index_h
_exptl_crystal_face_index_k
_exptl_crystal_face_index_l
_exptl_crystal_face_perp_dist
_exptl_oxdiff_crystal_face_indexfrac_h
_exptl_oxdiff_crystal_face_indexfrac_k
_exptl_oxdiff_crystal_face_indexfrac_l
_exptl_oxdiff_crystal_face_x
_exptl_oxdiff_crystal_face_y
_exptl_oxdiff_crystal_face_z
0 1 -1 0.0342 -0.0000 1.0000 -1.0000 -0.0409 0.0948 0.0045
0 1 1 0.0295 0.0000 1.0000 0.9999 0.0565 0.0402 0.0050
0 -1 -1 0.0155 -0.0000 -1.0000 -0.9999 -0.0565 -0.0402 -0.0050
1 0 0 0.2369 1.0000 0.0000 -0.0000 0.0009 -0.0143 -0.1015
-1 0 0 0.2689 -1.0000 -0.0000 0.0000 -0.0009 0.0143 0.1015
0 -1 1 0.0492 0.0000 -1.0000 1.0000 0.0409 -0.0948 -0.0045

loop_
_geom_angle_atom_site_label_1
_geom_angle_atom_site_label_2
_geom_angle_atom_site_label_3
_geom_angle
_geom_angle_site_symmetry_1
_geom_angle_site_symmetry_3
S1 Bi1 Bi1 93.95(2) . 2_667
S2 Bi1 Bi1 95.55(2) 2_667 2_667
S2 Bi1 S1 86.55(3) 2_667 .
S2 Bi1 N8 162.89(8) 2_667 .
N4 Bi1 Bi1 77.84(8) 2_667 2_667
N4 Bi1 S1 163.94(8) 2_667 .
N4 Bi1 S2 80.62(9) 2_667 2_667
N4 Bi1 N8 111.68(11) 2_667 .
N8 Bi1 Bi1 76.38(7) . 2_667
N8 Bi1 S1 79.11(8) . .
C1 S1 Bi1 104.57(14) . .
C8 S2 Bi1 102.41(13) . 2_667
N2 N1 C2 120.3(3) . .
C1 N1 N2 109.0(3) . .
C1 N1 C2 130.5(3) . .
N3 N2 N1 106.5(3) . .
N2 N3 N4 110.8(3) . .
N3 N4 Bi1 118.6(3) . 2_667
C1 N4 Bi1 131.1(3) . 2_667
C1 N4 N3 107.1(3) . .
N6 N5 C9 121.8(3) . .
C8 N5 N6 109.1(3) . .
C8 N5 C9 129.1(3) . .
N7 N6 N5 106.1(3) . .
N6 N7 N8 111.3(3) . .
N7 N8 Bi1 122.0(2) . .
C8 N8 Bi1 131.3(3) . .
C8 N8 N7 106.7(3) . .
N1 C1 S1 125.2(3) . .
N4 C1 S1 128.1(3) . .
N4 C1 N1 106.6(3) . .
C3 C2 N1 119.7(4) . .
C3 C2 C7 121.6(4) . .
C7 C2 N1 118.7(4) . .
C2 C3 H3 120.7 . .
C2 C3 C4 118.5(4) . .
C4 C3 H3 120.7 . .
C3 C4 H4 119.5 . .
C5 C4 C3 120.9(4) . .
C5 C4 H4 119.5 . .
C4 C5 H5 120.2 . .
C4 C5 C6 119.6(4) . .
C6 C5 H5 120.2 . .
C5 C6 H6 119.8 . .
C5 C6 C7 120.4(4) . .
C7 C6 H6 119.8 . .
C2 C7 C6 118.9(4) . .
C2 C7 H7 120.5 . .
C6 C7 H7 120.5 . .
N5 C8 S2 124.1(3) . .
N8 C8 S2 129.0(3) . .
N8 C8 N5 106.8(3) . .
C10 C9 N5 118.5(4) . .
C14 C9 N5 119.2(4) . .
C14 C9 C10 122.4(4) . .
C9 C10 H10 120.7 . .
C9 C10 C11 118.5(5) . .
C11 C10 H10 120.7 . .
C10 C11 H11 120.1 . .
C12 C11 C10 119.8(5) . .
C12 C11 H11 120.1 . .
C11 C12 H12 119.5 . .
C11 C12 C13 121.0(5) . .
C13 C12 H12 119.5 . .
C12 C13 H13 120.0 . .
C12 C13 C14 120.0(5) . .
C14 C13 H13 120.0 . .
C9 C14 C13 118.3(5) . .
C9 C14 H14 120.9 . .
C13 C14 H14 120.9 . .
N9A C15A C16A 174(4) . .
C15A C16A H16D 109.5 . .
C15A C16A H16E 109.5 . .
C15A C16A H16F 109.5 . .
H16D C16A H16E 109.5 . .
H16D C16A H16F 109.5 . .
H16E C16A H16F 109.5 . .
N9B C15B C16B 177(3) . .
C15B C16B H16A 109.5 . .
C15B C16B H16B 109.5 . .
C15B C16B H16C 109.5 . .
H16A C16B H16B 109.5 . .
H16A C16B H16C 109.5 . .
H16B C16B H16C 109.5 . .

loop_
_geom_bond_atom_site_label_1
_geom_bond_atom_site_label_2
_geom_bond_distance
_geom_bond_site_symmetry_2
Bi1 Bi1 3.0449(3) 2_667
Bi1 S1 2.7001(10) .
Bi1 S2 2.6836(10) 2_667
Bi1 N4 2.635(4) 2_667
Bi1 N8 2.689(3) .
S1 C1 1.720(4) .
S2 Bi1 2.6836(10) 2_667
S2 C8 1.720(4) .
N1 N2 1.369(5) .
N1 C1 1.353(5) .
N1 C2 1.427(5) .
N2 N3 1.283(5) .
N3 N4 1.366(5) .
N4 Bi1 2.634(4) 2_667
N4 C1 1.337(5) .
N5 N6 1.366(5) .
N5 C8 1.359(5) .
N5 C9 1.435(5) .
N6 N7 1.287(5) .
N7 N8 1.368(5) .
N8 C8 1.335(5) .
C2 C3 1.382(6) .
C2 C7 1.387(6) .
C3 H3 0.9300 .
C3 C4 1.393(6) .
C4 H4 0.9300 .
C4 C5 1.383(7) .
C5 H5 0.9300 .
C5 C6 1.389(6) .
C6 H6 0.9300 .
C6 C7 1.389(6) .
C7 H7 0.9300 .
C9 C10 1.387(7) .
C9 C14 1.379(6) .
C10 H10 0.9300 .
C10 C11 1.393(7) .
C11 H11 0.9300 .
C11 C12 1.379(9) .
C12 H12 0.9300 .
C12 C13 1.383(8) .
C13 H13 0.9300 .
C13 C14 1.397(6) .
C14 H14 0.9300 .
N9A C15A 1.13(2) .
C15A C16A 1.48(5) .
C16A H16D 0.9600 .
C16A H16E 0.9600 .
C16A H16F 0.9600 .
N9B C15B 1.127(17) .
C15B C16B 1.46(4) .
C16B H16A 0.9600 .
C16B H16B 0.9600 .
C16B H16C 0.9600 .
